data_4074577
loop_
_publ_author_name
'Davies, David L.'
'Donald, Steven M. A.'
'Al-Duaij, Omar'
'Fawcett, John'
'Little, Craig'
'Macgregor, Stuart A.'

_publ_section_title
;
 N&#x2212;H versus C&#x2212;H Activation of a Pyrrole Imine at
 {Cp*Ir}:&#x00A0; A Computational and Experimental Study
;
_journal_issue 26
_journal_name_full Organometallics
_journal_page_first 5976
_journal_paper_doi 10.1021/om060863m
_journal_volume 25
_journal_year 2006
_chemical_formula_sum 'C24 H30 Cl Ir N2'
_chemical_formula_weight 574.15
_chemical_name_systematic
; 
 ? 
;
_space_group_IT_number 15
_symmetry_cell_setting monoclinic
_symmetry_space_group_name_Hall '-C 2yc'
_symmetry_space_group_name_H-M 'C 1 2/c 1'
_atom_sites_solution_hydrogens geom
_atom_sites_solution_primary direct
_atom_sites_solution_secondary difmap
_audit_creation_method SHELXL-97
_cell_angle_alpha 90.00
_cell_angle_beta 112.402(2)
_cell_angle_gamma 90.00
_cell_formula_units_Z 8
_cell_length_a 37.618(4)
_cell_length_b 8.1812(9)
_cell_length_c 15.3211(17)
_cell_measurement_reflns_used 8090
_cell_measurement_temperature 150(2)
_cell_measurement_theta_max 28.51
_cell_measurement_theta_min 2.34
_cell_volume 4359.4(8)
_computing_cell_refinement 'Bruker SMART'
_computing_data_collection 'Bruker SMART'
_computing_data_reduction 'Bruker SAINT'
_computing_molecular_graphics 'Bruker SHELXTL'
_computing_publication_material 'Bruker SHELXTL'
_computing_structure_refinement 'SHELXL-97 (Sheldrick, 1997)'
_computing_structure_solution 'SHELXS-97 (Sheldrick, 1990)'
_diffrn_ambient_temperature 150(2)
_diffrn_measured_fraction_theta_full 0.998
_diffrn_measured_fraction_theta_max 0.998
_diffrn_measurement_device_type 'CCD area detector'
_diffrn_measurement_method 'phi and omega scans'
_diffrn_radiation_monochromator graphite
_diffrn_radiation_source 'fine-focus sealed tube'
_diffrn_radiation_type MoK\a
_diffrn_radiation_wavelength 0.71073
_diffrn_reflns_av_R_equivalents 0.0547
_diffrn_reflns_av_sigmaI/netI 0.0403
_diffrn_reflns_limit_h_max 46
_diffrn_reflns_limit_h_min -45
_diffrn_reflns_limit_k_max 10
_diffrn_reflns_limit_k_min -10
_diffrn_reflns_limit_l_max 18
_diffrn_reflns_limit_l_min -18
_diffrn_reflns_number 16473
_diffrn_reflns_theta_full 26.00
_diffrn_reflns_theta_max 26.00
_diffrn_reflns_theta_min 2.34
_exptl_absorpt_coefficient_mu 6.260
_exptl_absorpt_correction_T_max 0.802
_exptl_absorpt_correction_T_min 0.468
_exptl_absorpt_correction_type empirical
_exptl_absorpt_process_details
;
absorption correction based on 11721 reflections (SADABS); Rint 0.147
before correction and 0.052 after.
;
_exptl_crystal_colour orange
_exptl_crystal_density_diffrn 1.750
_exptl_crystal_density_method 'not measured'
_exptl_crystal_description plate
_exptl_crystal_F_000 2256
_exptl_crystal_size_max 0.21
_exptl_crystal_size_mid 0.19
_exptl_crystal_size_min 0.06
_refine_diff_density_max 1.609
_refine_diff_density_min -1.879
_refine_diff_density_rms 0.157
_refine_ls_extinction_method none
_refine_ls_goodness_of_fit_ref 1.013
_refine_ls_hydrogen_treatment constr
_refine_ls_matrix_type full
_refine_ls_number_parameters 261
_refine_ls_number_reflns 4286
_refine_ls_number_restraints 0
_refine_ls_restrained_S_all 1.013
_refine_ls_R_factor_all 0.0373
_refine_ls_R_factor_gt 0.0323
_refine_ls_shift/su_max 0.003
_refine_ls_shift/su_mean 0.000
_refine_ls_structure_factor_coef Fsqd
_refine_ls_weighting_details 'calc w=1/[\s^2^(Fo^2^)+(0.0454P)^2^+0.0000P] where P=(Fo^2^+2Fc^2^)/3'
_refine_ls_weighting_scheme calc
_refine_ls_wR_factor_gt 0.0741
_refine_ls_wR_factor_ref 0.0762
_reflns_number_gt 3819
_reflns_number_total 4286
_reflns_threshold_expression >2sigma(I)
_cod_data_source_file om060863msi20060921_073955.cif
_cod_data_source_block 03069
_cod_depositor_comments
;
The following automatic conversions were performed:

'_symmetry_cell_setting' value 'Monoclinic' changed to 'monoclinic'
according to /home/saulius/struct/CIF-dictionaries/cif_core.dic
dictionary named 'cif_core.dic' version 2.4.1 from 2010-06-29.

Automatic conversion script
Id: cif_fix_values 1715 2011-07-08 13:25:40Z adriana 

The following automatic conversions were performed:

'_refine_ls_hydrogen_treatment' value 'constrained' was replaced with
the value 'constr' as specified in the replacement file
'src/cod-tools/trunk/data/replacement-values/replacement_values.lst'.

Automatic conversion script
Id: cif_fix_values 5376 2017-05-30 11:51:03Z andrius 
;
_cod_original_sg_symbol_H-M C2/c
_cod_database_code 4074577

loop_
_symmetry_equiv_pos_as_xyz
'x, y, z'
'-x, y, -z+1/2'
'x+1/2, y+1/2, z'
'-x+1/2, y+1/2, -z+1/2'
'-x, -y, -z'
'x, -y, z-1/2'
'-x+1/2, -y+1/2, -z'
'x+1/2, -y+1/2, z-1/2'

loop_
_atom_site_label
_atom_site_type_symbol
_atom_site_fract_x
_atom_site_fract_y
_atom_site_fract_z
_atom_site_U_iso_or_equiv
_atom_site_adp_type
_atom_site_occupancy
_atom_site_symmetry_multiplicity
_atom_site_calc_flag
_atom_site_refinement_flags
Ir1 Ir 0.106359(5) 0.32419(2) -0.003247(12) 0.02074(8) Uani 1 1 d .
Cl1 Cl 0.11001(4) 0.57259(14) 0.08236(8) 0.0305(3) Uani 1 1 d .
N1 N 0.00529(12) 0.2278(6) 0.0335(3) 0.0358(10) Uani 1 1 d .
N2 N 0.10878(12) 0.1975(4) 0.1176(3) 0.0240(9) Uani 1 1 d .
C1 C 0.05036(15) 0.3096(5) -0.0218(3) 0.0262(11) Uani 1 1 d .
C2 C 0.01442(16) 0.3606(7) -0.0836(4) 0.0361(13) Uani 1 1 d .
H2 H 0.0091 0.4195 -0.1406 0.043 Uiso 1 1 calc R
C3 C -0.01242(17) 0.3105(7) -0.0476(4) 0.0426(15) Uani 1 1 d .
H3 H -0.0393 0.3312 -0.0758 0.051 Uiso 1 1 calc R
C4 C -0.01309(19) 0.1587(9) 0.0920(5) 0.0593(19) Uani 1 1 d .
H4A H -0.0403 0.1901 0.0672 0.089 Uiso 1 1 calc R
H4B H -0.0005 0.1997 0.1567 0.089 Uiso 1 1 calc R
H4C H -0.0110 0.0393 0.0920 0.089 Uiso 1 1 calc R
C5 C 0.04388(15) 0.2279(6) 0.0503(4) 0.0302(11) Uani 1 1 d .
C6 C 0.07602(15) 0.1676(5) 0.1253(4) 0.0283(11) Uani 1 1 d .
H6 H 0.0741 0.1101 0.1772 0.034 Uiso 1 1 calc R
C7 C 0.14362(15) 0.1400(6) 0.1878(3) 0.0256(10) Uani 1 1 d .
C8 C 0.17256(15) 0.2514(6) 0.2328(3) 0.0271(10) Uani 1 1 d .
H8 H 0.1684 0.3645 0.2185 0.033 Uiso 1 1 calc R
C9 C 0.20749(15) 0.1987(6) 0.2987(3) 0.0282(11) Uani 1 1 d .
C10 C 0.21265(15) 0.0321(6) 0.3165(3) 0.0319(11) Uani 1 1 d .
H10 H 0.2365 -0.0053 0.3616 0.038 Uiso 1 1 calc R
C11 C 0.18461(15) -0.0804(6) 0.2712(3) 0.0275(11) Uani 1 1 d .
C12 C 0.14968(14) -0.0252(6) 0.2066(3) 0.0275(10) Uani 1 1 d .
H12 H 0.1298 -0.1012 0.1752 0.033 Uiso 1 1 calc R
C13 C 0.23915(16) 0.3182(6) 0.3476(4) 0.0367(13) Uani 1 1 d .
H13A H 0.2342 0.4208 0.3119 0.055 Uiso 1 1 calc R
H13B H 0.2638 0.2725 0.3512 0.055 Uiso 1 1 calc R
H13C H 0.2402 0.3391 0.4115 0.055 Uiso 1 1 calc R
C14 C 0.19160(17) -0.2605(6) 0.2882(4) 0.0377(13) Uani 1 1 d .
H14A H 0.2018 -0.3052 0.2432 0.057 Uiso 1 1 calc R
H14B H 0.1673 -0.3153 0.2798 0.057 Uiso 1 1 calc R
H14C H 0.2102 -0.2786 0.3527 0.057 Uiso 1 1 calc R
C15 C 0.16038(15) 0.2504(6) -0.0225(3) 0.0288(11) Uani 1 1 d .
C16 C 0.12810(16) 0.1447(6) -0.0716(4) 0.0280(11) Uani 1 1 d .
C17 C 0.09919(15) 0.2414(6) -0.1410(3) 0.0277(11) Uani 1 1 d .
C18 C 0.11199(15) 0.4072(6) -0.1296(3) 0.0279(11) Uani 1 1 d .
C19 C 0.15036(15) 0.4087(6) -0.0582(3) 0.0283(11) Uani 1 1 d .
C20 C 0.19835(16) 0.1952(7) 0.0478(4) 0.0394(13) Uani 1 1 d .
H20A H 0.2145 0.1573 0.0146 0.059 Uiso 1 1 calc R
H20B H 0.1944 0.1055 0.0855 0.059 Uiso 1 1 calc R
H20C H 0.2111 0.2865 0.0893 0.059 Uiso 1 1 calc R
C21 C 0.12825(18) -0.0354(6) -0.0617(4) 0.0406(13) Uani 1 1 d .
H21A H 0.1017 -0.0752 -0.0829 0.061 Uiso 1 1 calc R
H21B H 0.1421 -0.0652 0.0046 0.061 Uiso 1 1 calc R
H21C H 0.1410 -0.0850 -0.1004 0.061 Uiso 1 1 calc R
C22 C 0.06286(18) 0.1803(7) -0.2136(4) 0.0422(15) Uani 1 1 d .
H22A H 0.0426 0.2621 -0.2246 0.063 Uiso 1 1 calc R
H22B H 0.0554 0.0783 -0.1916 0.063 Uiso 1 1 calc R
H22C H 0.0666 0.1600 -0.2725 0.063 Uiso 1 1 calc R
C23 C 0.09184(17) 0.5484(7) -0.1913(4) 0.0414(14) Uani 1 1 d .
H23A H 0.0982 0.5503 -0.2476 0.062 Uiso 1 1 calc R
H23B H 0.1002 0.6508 -0.1563 0.062 Uiso 1 1 calc R
H23C H 0.0640 0.5361 -0.2102 0.062 Uiso 1 1 calc R
C24 C 0.17434(16) 0.5580(7) -0.0260(4) 0.0401(13) Uani 1 1 d .
H24A H 0.1634 0.6277 0.0095 0.060 Uiso 1 1 calc R
H24B H 0.1748 0.6180 -0.0810 0.060 Uiso 1 1 calc R
H24C H 0.2006 0.5266 0.0146 0.060 Uiso 1 1 calc R

loop_
_atom_site_aniso_label
_atom_site_aniso_U_11
_atom_site_aniso_U_22
_atom_site_aniso_U_33
_atom_site_aniso_U_23
_atom_site_aniso_U_13
_atom_site_aniso_U_12
Ir1 0.02050(12) 0.01951(11) 0.02054(11) -0.00006(7) 0.00597(8) 0.00202(7)
Cl1 0.0310(7) 0.0246(6) 0.0336(6) -0.0066(5) 0.0099(5) 0.0010(5)
N1 0.023(2) 0.046(3) 0.039(3) -0.008(2) 0.011(2) -0.003(2)
N2 0.026(2) 0.022(2) 0.023(2) -0.0025(15) 0.0075(18) 0.0004(16)
C1 0.028(3) 0.024(2) 0.025(2) -0.0057(19) 0.010(2) 0.003(2)
C2 0.035(3) 0.036(3) 0.033(3) -0.002(2) 0.008(2) 0.008(2)
C3 0.024(3) 0.056(4) 0.044(3) -0.017(3) 0.008(3) 0.003(3)
C4 0.037(4) 0.090(5) 0.062(4) -0.011(4) 0.030(3) -0.014(3)
C5 0.024(3) 0.033(3) 0.034(3) -0.004(2) 0.013(2) -0.001(2)
C6 0.033(3) 0.026(3) 0.027(3) -0.0019(19) 0.014(2) -0.006(2)
C7 0.026(3) 0.029(3) 0.023(2) 0.0025(19) 0.010(2) 0.005(2)
C8 0.032(3) 0.021(2) 0.028(2) -0.001(2) 0.011(2) 0.000(2)
C9 0.028(3) 0.028(3) 0.027(3) -0.002(2) 0.009(2) 0.001(2)
C10 0.033(3) 0.031(3) 0.026(2) 0.003(2) 0.005(2) 0.006(2)
C11 0.035(3) 0.026(3) 0.023(2) 0.0047(19) 0.013(2) 0.004(2)
C12 0.031(3) 0.025(2) 0.027(2) -0.001(2) 0.012(2) -0.004(2)
C13 0.029(3) 0.033(3) 0.039(3) -0.003(2) 0.002(2) -0.001(2)
C14 0.042(3) 0.028(3) 0.041(3) 0.003(2) 0.013(3) 0.003(2)
C15 0.027(3) 0.031(3) 0.029(3) 0.001(2) 0.011(2) 0.008(2)
C16 0.034(3) 0.023(2) 0.033(3) 0.001(2) 0.020(2) 0.005(2)
C17 0.031(3) 0.028(3) 0.025(2) -0.008(2) 0.012(2) 0.002(2)
C18 0.030(3) 0.031(3) 0.025(2) 0.003(2) 0.014(2) 0.004(2)
C19 0.031(3) 0.026(3) 0.032(3) 0.001(2) 0.017(2) 0.004(2)
C20 0.032(3) 0.047(3) 0.040(3) 0.006(2) 0.014(3) 0.012(2)
C21 0.052(4) 0.027(3) 0.050(3) -0.006(2) 0.027(3) 0.004(3)
C22 0.042(4) 0.048(4) 0.032(3) -0.010(2) 0.009(3) 0.002(3)
C23 0.053(4) 0.038(3) 0.037(3) 0.015(2) 0.021(3) 0.015(3)
C24 0.040(3) 0.036(3) 0.047(3) -0.004(2) 0.019(3) -0.010(2)

loop_
_atom_type_symbol
_atom_type_description
_atom_type_scat_dispersion_real
_atom_type_scat_dispersion_imag
_atom_type_scat_source
C C 0.0033 0.0016 'International Tables Vol C Tables 4.2.6.8 and 6.1.1.4'
H H 0.0000 0.0000 'International Tables Vol C Tables 4.2.6.8 and 6.1.1.4'
N N 0.0061 0.0033 'International Tables Vol C Tables 4.2.6.8 and 6.1.1.4'
Cl Cl 0.1484 0.1585 'International Tables Vol C Tables 4.2.6.8 and 6.1.1.4'
Ir Ir -1.4442 7.9887 'International Tables Vol C Tables 4.2.6.8 and 6.1.1.4'

loop_
_geom_angle_atom_site_label_1
_geom_angle_atom_site_label_2
_geom_angle_atom_site_label_3
_geom_angle
C1 Ir1 N2 77.68(18)
C1 Ir1 C17 96.32(19)
N2 Ir1 C17 131.62(18)
C1 Ir1 C18 110.46(19)
N2 Ir1 C18 166.59(17)
C17 Ir1 C18 39.07(19)
C1 Ir1 C16 117.62(19)
N2 Ir1 C16 101.38(16)
C17 Ir1 C16 39.23(19)
C18 Ir1 C16 65.56(18)
C1 Ir1 C19 148.05(19)
N2 Ir1 C19 134.27(17)
C17 Ir1 C19 63.75(19)
C18 Ir1 C19 38.42(18)
C16 Ir1 C19 63.33(17)
C1 Ir1 C15 156.06(19)
N2 Ir1 C15 104.28(17)
C17 Ir1 C15 64.16(18)
C18 Ir1 C15 63.84(18)
C16 Ir1 C15 38.45(19)
C19 Ir1 C15 36.43(18)
C1 Ir1 Cl1 88.07(13)
N2 Ir1 Cl1 87.80(10)
C17 Ir1 Cl1 140.42(14)
C18 Ir1 Cl1 102.80(13)
C16 Ir1 Cl1 153.92(15)
C19 Ir1 Cl1 92.75(12)
C15 Ir1 Cl1 115.74(14)
C3 N1 C5 106.8(5)
C3 N1 C4 125.8(5)
C5 N1 C4 127.3(5)
C6 N2 C7 120.1(4)
C6 N2 Ir1 116.6(3)
C7 N2 Ir1 123.3(3)
C2 C1 C5 105.4(5)
C2 C1 Ir1 140.5(4)
C5 C1 Ir1 114.0(4)
C3 C2 C1 108.0(5)
N1 C3 C2 109.7(5)
N1 C5 C1 110.1(4)
N1 C5 C6 132.3(5)
C1 C5 C6 117.5(5)
N2 C6 C5 114.2(4)
C12 C7 C8 120.2(5)
C12 C7 N2 120.8(4)
C8 C7 N2 118.8(4)
C7 C8 C9 120.4(4)
C8 C9 C10 118.1(5)
C8 C9 C13 120.8(4)
C10 C9 C13 121.0(5)
C11 C10 C9 122.4(5)
C10 C11 C12 118.7(4)
C10 C11 C14 121.3(4)
C12 C11 C14 119.9(5)
C7 C12 C11 120.3(5)
C19 C15 C16 107.6(4)
C19 C15 C20 127.1(5)
C16 C15 C20 125.2(5)
C19 C15 Ir1 71.4(3)
C16 C15 Ir1 66.8(3)
C20 C15 Ir1 130.7(4)
C17 C16 C15 107.7(4)
C17 C16 C21 126.6(5)
C15 C16 C21 124.9(5)
C17 C16 Ir1 70.2(3)
C15 C16 Ir1 74.7(3)
C21 C16 Ir1 128.3(4)
C18 C17 C16 108.0(4)
C18 C17 C22 125.7(5)
C16 C17 C22 126.3(5)
C18 C17 Ir1 70.6(2)
C16 C17 Ir1 70.6(3)
C22 C17 Ir1 125.6(4)
C17 C18 C19 107.1(4)
C17 C18 C23 126.0(5)
C19 C18 C23 126.2(5)
C17 C18 Ir1 70.3(3)
C19 C18 Ir1 74.5(3)
C23 C18 Ir1 127.9(4)
C15 C19 C18 109.4(4)
C15 C19 C24 126.2(5)
C18 C19 C24 124.4(4)
C15 C19 Ir1 72.2(3)
C18 C19 Ir1 67.1(3)
C24 C19 Ir1 124.9(3)

loop_
_geom_bond_atom_site_label_1
_geom_bond_atom_site_label_2
_geom_bond_distance
Ir1 C1 2.019(5)
Ir1 N2 2.094(4)
Ir1 C17 2.133(4)
Ir1 C18 2.136(5)
Ir1 C16 2.139(5)
Ir1 C19 2.234(5)
Ir1 C15 2.244(5)
Ir1 Cl1 2.3940(11)
N1 C3 1.346(7)
N1 C5 1.374(6)
N1 C4 1.440(7)
N2 C6 1.304(7)
N2 C7 1.421(6)
C1 C2 1.386(7)
C1 C5 1.390(7)
C2 C3 1.384(8)
C5 C6 1.402(7)
C7 C12 1.383(7)
C7 C8 1.385(7)
C8 C9 1.386(7)
C9 C10 1.389(6)
C9 C13 1.501(7)
C10 C11 1.372(7)
C11 C12 1.385(7)
C11 C14 1.502(7)
C15 C19 1.400(7)
C15 C16 1.447(7)
C15 C20 1.494(7)
C16 C17 1.434(7)
C16 C21 1.481(7)
C17 C18 1.428(7)
C17 C22 1.482(7)
C18 C19 1.441(7)
C18 C23 1.502(7)
C19 C24 1.486(7)
